data_7008561
loop_
_publ_author_name
'Aaker\"oy, Christer B'
'Desper, John'
'Smith, Michelle M.'
'Urbina, Joaquin F.'

_publ_section_title
;
 [(Benzimidazol-1-yl)methyl]benzamides as bifunctional reagents for
 reliable inorganic-organic supramolecular synthesis.
;
_journal_issue 14
_journal_name_full 'Dalton transactions (Cambridge, England : 2003)'
_journal_page_first 2462
_journal_page_last 2470
_journal_paper_doi 10.1039/b504420k
_journal_year 2005
_chemical_formula_moiety
;
(C16 H15 N3 O)2 Ag (As F6) (C H4 O)0.5
;
_chemical_formula_sum 'C32.5 H32 Ag As F6 N6 O2.5'
_chemical_formula_weight 843.43
_chemical_name_common '3-((2-methylbenzimidazol-1-yl)methyl)benzamide, Ag (AsF6)'
_chemical_name_systematic
;
3-[(2-methylbenzimidazol-1-yl)methyl]benzamide, Ag (AsF6)
;
_space_group_IT_number 2
_symmetry_cell_setting triclinic
_symmetry_space_group_name_Hall '-P 1'
_symmetry_space_group_name_H-M 'P -1'
_atom_sites_solution_hydrogens geom
_atom_sites_solution_primary direct
_atom_sites_solution_secondary difmap
_audit_creation_method SHELXL-97
_cell_angle_alpha 66.333(3)
_cell_angle_beta 69.670(3)
_cell_angle_gamma 87.960(3)
_cell_formula_units_Z 2
_cell_length_a 11.8443(8)
_cell_length_b 12.1157(7)
_cell_length_c 13.3329(8)
_cell_measurement_reflns_used 6643
_cell_measurement_temperature 203(2)
_cell_measurement_theta_max 27.70
_cell_measurement_theta_min 2.40
_cell_volume 1631.16(18)
_computing_cell_refinement 'Bruker XSCANS'
_computing_data_collection 'Bruker XSCANS'
_computing_data_reduction 'Bruker SHELXTL'
_computing_molecular_graphics 'Bruker SHELXTL'
_computing_publication_material 'Bruker SHELXTL'
_computing_structure_refinement 'SHELXL-97 (Sheldrick, 1997)'
_computing_structure_solution 'SHELXS-97 (Sheldrick, 1990)'
_diffrn_ambient_temperature 203(2)
_diffrn_measured_fraction_theta_full 0.918
_diffrn_measured_fraction_theta_max 0.918
_diffrn_measurement_device_type 'CCD area detector'
_diffrn_measurement_method 'phi and omega scans'
_diffrn_radiation_monochromator graphite
_diffrn_radiation_source 'fine-focus sealed tube'
_diffrn_radiation_type MoK\a
_diffrn_radiation_wavelength 0.71073
_diffrn_reflns_av_R_equivalents 0.0330
_diffrn_reflns_av_sigmaI/netI 0.0593
_diffrn_reflns_limit_h_max 14
_diffrn_reflns_limit_h_min -15
_diffrn_reflns_limit_k_max 15
_diffrn_reflns_limit_k_min -15
_diffrn_reflns_limit_l_max 17
_diffrn_reflns_limit_l_min -16
_diffrn_reflns_number 11734
_diffrn_reflns_theta_full 27.88
_diffrn_reflns_theta_max 27.88
_diffrn_reflns_theta_min 1.85
_exptl_absorpt_coefficient_mu 1.702
_exptl_absorpt_correction_T_max 1.000
_exptl_absorpt_correction_T_min 0.639
_exptl_absorpt_correction_type multi-scan
_exptl_absorpt_process_details multi-scan
_exptl_crystal_colour gold
_exptl_crystal_density_diffrn 1.717
_exptl_crystal_density_method 'not measured'
_exptl_crystal_description prism
_exptl_crystal_F_000 846
_exptl_crystal_size_max 0.35
_exptl_crystal_size_mid 0.25
_exptl_crystal_size_min 0.20
_refine_diff_density_max 0.682
_refine_diff_density_min -1.195
_refine_diff_density_rms 0.120
_refine_ls_extinction_method none
_refine_ls_goodness_of_fit_ref 1.043
_refine_ls_hydrogen_treatment constr
_refine_ls_matrix_type full
_refine_ls_number_parameters 458
_refine_ls_number_reflns 7133
_refine_ls_number_restraints 4
_refine_ls_restrained_S_all 1.044
_refine_ls_R_factor_all 0.0590
_refine_ls_R_factor_gt 0.0481
_refine_ls_shift/su_max 0.001
_refine_ls_shift/su_mean 0.000
_refine_ls_structure_factor_coef Fsqd
_refine_ls_weighting_details 'calc w=1/[\s^2^(Fo^2^)+(0.0750P)^2^+0.6000P] where P=(Fo^2^+2Fc^2^)/3'
_refine_ls_weighting_scheme calc
_refine_ls_wR_factor_gt 0.1286
_refine_ls_wR_factor_ref 0.1361
_reflns_number_gt 5783
_reflns_number_total 7133
_reflns_threshold_expression >2sigma(I)
_cod_data_source_file b504420k.txt
_cod_data_source_block 5
_cod_depositor_comments
;
The following automatic conversions were performed:
'_symmetry_cell_setting' value 'Triclinic' changed to 'triclinic'
according to '/home/saulius/struct/CIF-dictionaries/cif_core.dic'
dictionary named 'cif_core.dic' version 2.4.1 from 2010-06-29.

Automatic conversion script
Id: cif_fix_enum 1527 2010-12-29 10:47:43Z saulius 
;
_cod_original_cell_volume 1631.16(17)
_cod_original_sg_symbol_H-M P-1
_cod_original_formula_sum 'C32.50 H32 Ag As F6 N6 O2.50'
_cod_database_code 7008561

loop_
_symmetry_equiv_pos_as_xyz
'x, y, z'
'-x, -y, -z'

loop_
_atom_site_label
_atom_site_type_symbol
_atom_site_fract_x
_atom_site_fract_y
_atom_site_fract_z
_atom_site_U_iso_or_equiv
_atom_site_adp_type
_atom_site_occupancy
_atom_site_symmetry_multiplicity
_atom_site_calc_flag
_atom_site_refinement_flags
_atom_site_disorder_assembly
_atom_site_disorder_group
O1S O 0.0116(8) -0.1558(8) 0.1196(7) 0.078(2) Uani 0.50 1 d PD A -1
H1S H 0.0673 -0.1866 0.0858 0.094 Uiso 0.50 1 calc PR A -1
C1S C -0.0214(16) -0.0603(14) 0.0355(13) 0.099(5) Uani 0.50 1 d PD A -1
H1A H -0.1072 -0.0544 0.0683 0.149 Uiso 0.50 1 calc PR A -1
H1B H -0.0048 -0.0760 -0.0338 0.149 Uiso 0.50 1 calc PR A -1
H1C H 0.0251 0.0154 0.0140 0.149 Uiso 0.50 1 calc PR A -1
Ag1 Ag 0.09356(3) 0.26120(3) 0.48390(3) 0.03963(11) Uani 1 1 d . . .
As1 As 0.53805(3) 0.24400(4) 0.48935(3) 0.03500(12) Uani 1 1 d . . .
F1 F 0.5815(3) 0.1898(4) 0.3859(4) 0.0988(14) Uani 1 1 d . . .
F2 F 0.4936(3) 0.3023(3) 0.5928(3) 0.0653(8) Uani 1 1 d . . .
F3 F 0.5683(4) 0.1182(3) 0.5878(3) 0.0906(11) Uani 1 1 d . . .
F4 F 0.6837(3) 0.3029(4) 0.4436(3) 0.0926(12) Uani 1 1 d . . .
F5 F 0.5053(4) 0.3683(4) 0.3920(3) 0.1123(15) Uani 1 1 d . . .
F6 F 0.3929(2) 0.1815(3) 0.5412(3) 0.0747(9) Uani 1 1 d . . .
N11 N 0.0280(3) 0.4549(3) 0.7014(3) 0.0284(6) Uani 1 1 d . . .
C12 C 0.0982(3) 0.3950(3) 0.6412(3) 0.0327(7) Uani 1 1 d . . .
N13 N 0.0367(3) 0.3475(3) 0.5989(3) 0.0335(7) Uani 1 1 d . . .
C14 C -0.0793(4) 0.3780(3) 0.6339(3) 0.0331(7) Uani 1 1 d . . .
C15 C -0.1792(4) 0.3525(4) 0.6111(4) 0.0431(9) Uani 1 1 d . . .
H15 H -0.1746 0.3089 0.5655 0.052 Uiso 1 1 calc R . .
C16 C -0.2852(4) 0.3947(5) 0.6587(4) 0.0561(12) Uani 1 1 d . . .
H16 H -0.3552 0.3775 0.6469 0.067 Uiso 1 1 calc R . .
C17 C -0.2917(4) 0.4619(5) 0.7240(5) 0.0562(12) Uani 1 1 d . . .
H17 H -0.3653 0.4903 0.7537 0.067 Uiso 1 1 calc R . .
C18 C -0.1932(3) 0.4875(4) 0.7456(4) 0.0408(9) Uani 1 1 d . . .
H18 H -0.1975 0.5320 0.7903 0.049 Uiso 1 1 calc R . .
C19 C -0.0868(3) 0.4446(3) 0.6984(3) 0.0288(7) Uani 1 1 d . . .
C20 C 0.2265(4) 0.3824(4) 0.6293(4) 0.0483(10) Uani 1 1 d . . .
H20A H 0.2605 0.3377 0.5818 0.072 Uiso 1 1 calc R . .
H20B H 0.2309 0.3390 0.7066 0.072 Uiso 1 1 calc R . .
H20C H 0.2722 0.4623 0.5918 0.072 Uiso 1 1 calc R . .
C21 C 0.2257(3) 0.4314(3) 0.9687(3) 0.0276(7) Uani 1 1 d . . .
C22 C 0.2014(3) 0.4918(3) 0.8663(3) 0.0275(7) Uani 1 1 d . B .
H22 H 0.2578 0.5554 0.8021 0.033 Uiso 1 1 calc R . .
C23 C 0.0952(3) 0.4595(3) 0.8579(3) 0.0273(7) Uani 1 1 d . . .
C24 C 0.0119(3) 0.3668(3) 0.9534(3) 0.0349(8) Uani 1 1 d . B .
H24 H -0.0613 0.3449 0.9494 0.042 Uiso 1 1 calc R . .
C25 C 0.0364(4) 0.3065(4) 1.0544(3) 0.0405(9) Uani 1 1 d . . .
H25 H -0.0200 0.2431 1.1190 0.049 Uiso 1 1 calc R B .
C26 C 0.1422(3) 0.3384(3) 1.0615(3) 0.0330(7) Uani 1 1 d . B .
H26 H 0.1579 0.2961 1.1308 0.040 Uiso 1 1 calc R . .
C27A C 0.3403(3) 0.4612(3) 0.9819(3) 0.0291(7) Uani 0.759(8) 1 d PD B 1
N27A N 0.4251(4) 0.5473(4) 0.8883(4) 0.0431(12) Uani 0.759(8) 1 d PD B 1
H27A H 0.4938 0.5639 0.8923 0.052 Uiso 0.759(8) 1 calc PR B 1
H27B H 0.4111 0.5863 0.8239 0.052 Uiso 0.759(8) 1 calc PR B 1
O27A O 0.3561(4) 0.4047(4) 1.0734(4) 0.0377(10) Uani 0.759(8) 1 d PD B 1
C27B C 0.3403(3) 0.4612(3) 0.9819(3) 0.0291(7) Uani 0.241(8) 1 d PD B 2
N27B N 0.3824(14) 0.5776(11) 0.9379(14) 0.0431(12) Uani 0.241(8) 1 d PD B 2
H27C H 0.4418 0.5986 0.9534 0.052 Uiso 0.241(8) 1 calc PR B 2
H27D H 0.3506 0.6328 0.8937 0.052 Uiso 0.241(8) 1 calc PR B 2
O27B O 0.3877(15) 0.3881(14) 1.0429(13) 0.0377(10) Uani 0.241(8) 1 d PD B 2
C28 C 0.0687(3) 0.5305(3) 0.7477(3) 0.0300(7) Uani 1 1 d . B .
H28A H 0.0061 0.5824 0.7646 0.036 Uiso 1 1 calc R . .
H28B H 0.1423 0.5836 0.6869 0.036 Uiso 1 1 calc R . .
N31 N 0.2086(3) 0.0548(3) 0.2813(3) 0.0304(6) Uani 1 1 d . . .
C32 C 0.2259(3) 0.1331(3) 0.3247(3) 0.0312(7) Uani 1 1 d . . .
N33 N 0.1225(3) 0.1694(3) 0.3742(3) 0.0311(6) Uani 1 1 d . . .
C34 C 0.0319(3) 0.1115(3) 0.3616(3) 0.0301(7) Uani 1 1 d . . .
C35 C -0.0918(4) 0.1165(3) 0.3972(3) 0.0365(8) Uani 1 1 d . . .
H35 H -0.1283 0.1650 0.4369 0.044 Uiso 1 1 calc R . .
C36 C -0.1595(4) 0.0479(4) 0.3727(4) 0.0415(9) Uani 1 1 d . . .
H36 H -0.2440 0.0491 0.3966 0.050 Uiso 1 1 calc R . .
C37 C -0.1056(4) -0.0237(3) 0.3128(4) 0.0401(9) Uani 1 1 d . . .
H37 H -0.1542 -0.0691 0.2967 0.048 Uiso 1 1 calc R . .
C38 C 0.0183(3) -0.0286(3) 0.2769(3) 0.0343(8) Uani 1 1 d . . .
H38 H 0.0552 -0.0763 0.2366 0.041 Uiso 1 1 calc R . .
C39 C 0.0855(3) 0.0398(3) 0.3030(3) 0.0294(7) Uani 1 1 d . . .
C40 C 0.3447(4) 0.1728(4) 0.3193(4) 0.0419(9) Uani 1 1 d . . .
H40A H 0.3375 0.2398 0.3425 0.063 Uiso 1 1 calc R . .
H40B H 0.4029 0.1989 0.2396 0.063 Uiso 1 1 calc R . .
H40C H 0.3721 0.1058 0.3721 0.063 Uiso 1 1 calc R . .
C41 C 0.3289(3) -0.0212(4) -0.0596(3) 0.0390(8) Uani 1 1 d . . .
C42 C 0.3057(3) -0.0551(3) 0.0589(3) 0.0352(8) Uani 1 1 d . . .
H42 H 0.2775 -0.1364 0.1122 0.042 Uiso 1 1 calc R . .
C43 C 0.3234(3) 0.0285(3) 0.0999(3) 0.0351(8) Uani 1 1 d . . .
C44 C 0.3655(4) 0.1477(4) 0.0209(4) 0.0463(10) Uani 1 1 d . . .
H44 H 0.3784 0.2054 0.0475 0.056 Uiso 1 1 calc R . .
C45 C 0.3884(5) 0.1819(4) -0.0966(4) 0.0590(13) Uani 1 1 d . . .
H45 H 0.4170 0.2632 -0.1498 0.071 Uiso 1 1 calc R . .
C46 C 0.3701(4) 0.0990(4) -0.1370(4) 0.0513(11) Uani 1 1 d . . .
H46 H 0.3856 0.1238 -0.2175 0.062 Uiso 1 1 calc R . .
C47 C 0.3063(4) -0.1161(5) -0.0977(4) 0.0508(11) Uani 1 1 d . . .
N47 N 0.3575(4) -0.0897(4) -0.2121(4) 0.0623(11) Uani 1 1 d . . .
H47A H 0.3477 -0.1422 -0.2385 0.075 Uiso 1 1 calc R . .
H47B H 0.4007 -0.0198 -0.2603 0.075 Uiso 1 1 calc R . .
O47 O 0.2454(4) -0.2120(4) -0.0270(4) 0.0822(12) Uani 1 1 d . . .
C48 C 0.2999(4) -0.0098(3) 0.2279(3) 0.0368(8) Uani 1 1 d . . .
H48A H 0.2727 -0.0971 0.2699 0.044 Uiso 1 1 calc R . .
H48B H 0.3759 0.0046 0.2370 0.044 Uiso 1 1 calc R . .

loop_
_atom_site_aniso_label
_atom_site_aniso_U_11
_atom_site_aniso_U_22
_atom_site_aniso_U_33
_atom_site_aniso_U_23
_atom_site_aniso_U_13
_atom_site_aniso_U_12
O1S 0.083(6) 0.090(5) 0.066(5) -0.046(5) -0.014(4) -0.008(4)
C1S 0.097(11) 0.140(13) 0.081(11) -0.059(10) -0.041(9) 0.021(11)
Ag1 0.0553(2) 0.04220(18) 0.03337(18) -0.02291(14) -0.02141(14) 0.00767(13)
As1 0.02609(19) 0.0538(2) 0.0300(2) -0.01929(18) -0.01319(16) 0.00100(15)
F1 0.070(2) 0.196(4) 0.107(3) -0.127(3) -0.047(2) 0.050(2)
F2 0.0500(16) 0.099(2) 0.075(2) -0.0630(18) -0.0227(15) 0.0070(14)
F3 0.114(3) 0.085(2) 0.073(2) -0.0242(18) -0.047(2) 0.044(2)
F4 0.0376(16) 0.149(3) 0.086(3) -0.057(2) -0.0027(16) -0.0294(18)
F5 0.125(4) 0.112(3) 0.070(2) -0.005(2) -0.043(2) 0.047(3)
F6 0.0382(15) 0.117(3) 0.087(2) -0.065(2) -0.0155(15) -0.0091(15)
N11 0.0283(14) 0.0358(14) 0.0298(15) -0.0165(12) -0.0168(12) 0.0013(11)
C12 0.0392(19) 0.0354(17) 0.0300(18) -0.0154(15) -0.0181(16) 0.0076(14)
N13 0.0446(18) 0.0345(15) 0.0287(16) -0.0158(13) -0.0186(14) 0.0067(13)
C14 0.044(2) 0.0322(17) 0.0247(17) -0.0086(14) -0.0171(16) -0.0049(14)
C15 0.049(2) 0.046(2) 0.040(2) -0.0154(18) -0.0236(19) -0.0107(17)
C16 0.043(2) 0.077(3) 0.055(3) -0.024(2) -0.027(2) -0.016(2)
C17 0.030(2) 0.080(3) 0.060(3) -0.029(3) -0.018(2) 0.005(2)
C18 0.0316(19) 0.056(2) 0.040(2) -0.0239(19) -0.0138(17) 0.0018(16)
C19 0.0291(17) 0.0328(16) 0.0256(17) -0.0094(14) -0.0138(14) -0.0028(13)
C20 0.042(2) 0.064(3) 0.056(3) -0.037(2) -0.025(2) 0.021(2)
C21 0.0275(16) 0.0331(16) 0.0269(17) -0.0146(14) -0.0123(14) 0.0011(13)
C22 0.0278(16) 0.0299(15) 0.0274(17) -0.0107(13) -0.0137(14) -0.0022(12)
C23 0.0262(16) 0.0346(16) 0.0276(17) -0.0158(14) -0.0138(14) 0.0031(13)
C24 0.0257(17) 0.046(2) 0.0333(19) -0.0143(16) -0.0130(15) -0.0056(14)
C25 0.0340(19) 0.048(2) 0.031(2) -0.0064(17) -0.0116(16) -0.0112(16)
C26 0.0346(18) 0.0403(18) 0.0235(17) -0.0100(15) -0.0131(15) -0.0024(14)
C27A 0.0302(17) 0.0323(16) 0.0312(18) -0.0149(14) -0.0166(15) 0.0033(13)
N27A 0.028(2) 0.060(3) 0.033(3) -0.003(2) -0.019(2) -0.0122(19)
O27A 0.030(3) 0.055(2) 0.027(2) -0.0133(17) -0.014(2) -0.0054(16)
C27B 0.0302(17) 0.0323(16) 0.0312(18) -0.0149(14) -0.0166(15) 0.0033(13)
N27B 0.028(2) 0.060(3) 0.033(3) -0.003(2) -0.019(2) -0.0122(19)
O27B 0.030(3) 0.055(2) 0.027(2) -0.0133(17) -0.014(2) -0.0054(16)
C28 0.0315(17) 0.0327(16) 0.0344(19) -0.0168(15) -0.0179(15) 0.0001(13)
N31 0.0331(15) 0.0368(15) 0.0284(15) -0.0166(13) -0.0154(13) 0.0032(12)
C32 0.0390(19) 0.0352(17) 0.0236(17) -0.0111(14) -0.0171(15) -0.0004(14)
N33 0.0389(16) 0.0348(14) 0.0256(15) -0.0152(12) -0.0154(13) 0.0037(12)
C34 0.0375(18) 0.0324(16) 0.0203(16) -0.0096(13) -0.0116(14) 0.0009(14)
C35 0.041(2) 0.0395(19) 0.0282(18) -0.0113(15) -0.0152(16) 0.0070(15)
C36 0.0293(19) 0.050(2) 0.038(2) -0.0109(18) -0.0127(17) 0.0003(16)
C37 0.040(2) 0.043(2) 0.038(2) -0.0107(17) -0.0212(18) -0.0086(16)
C38 0.040(2) 0.0356(17) 0.0312(19) -0.0135(15) -0.0170(16) -0.0012(14)
C39 0.0316(17) 0.0361(17) 0.0217(16) -0.0111(14) -0.0114(14) -0.0007(13)
C40 0.040(2) 0.054(2) 0.040(2) -0.0207(19) -0.0231(18) -0.0001(17)
C41 0.0287(18) 0.059(2) 0.036(2) -0.0275(19) -0.0098(16) 0.0057(16)
C42 0.0301(18) 0.045(2) 0.0328(19) -0.0182(16) -0.0115(15) 0.0026(15)
C43 0.0298(18) 0.0446(19) 0.036(2) -0.0215(17) -0.0129(16) 0.0095(15)
C44 0.053(3) 0.044(2) 0.041(2) -0.0235(19) -0.010(2) 0.0055(18)
C45 0.073(3) 0.047(2) 0.036(2) -0.010(2) -0.003(2) 0.000(2)
C46 0.055(3) 0.065(3) 0.028(2) -0.018(2) -0.0087(19) 0.010(2)
C47 0.033(2) 0.081(3) 0.058(3) -0.045(3) -0.018(2) 0.003(2)
N47 0.059(3) 0.093(3) 0.058(3) -0.054(2) -0.020(2) 0.006(2)
O47 0.082(3) 0.093(3) 0.078(3) -0.050(2) -0.015(2) -0.029(2)
C48 0.038(2) 0.0435(19) 0.036(2) -0.0193(17) -0.0196(17) 0.0118(16)

loop_
_atom_type_symbol
_atom_type_description
_atom_type_scat_dispersion_real
_atom_type_scat_dispersion_imag
_atom_type_scat_source
C C 0.0033 0.0016 'International Tables Vol C Tables 4.2.6.8 and 6.1.1.4'
H H 0.0000 0.0000 'International Tables Vol C Tables 4.2.6.8 and 6.1.1.4'
N N 0.0061 0.0033 'International Tables Vol C Tables 4.2.6.8 and 6.1.1.4'
O O 0.0106 0.0060 'International Tables Vol C Tables 4.2.6.8 and 6.1.1.4'
F F 0.0171 0.0103 'International Tables Vol C Tables 4.2.6.8 and 6.1.1.4'
As As 0.0499 2.0058 'International Tables Vol C Tables 4.2.6.8 and 6.1.1.4'
Ag Ag -0.8971 1.1015 'International Tables Vol C Tables 4.2.6.8 and 6.1.1.4'

loop_
_geom_angle_atom_site_label_1
_geom_angle_atom_site_label_2
_geom_angle_atom_site_label_3
_geom_angle
_geom_angle_site_symmetry_1
_geom_angle_site_symmetry_3
_geom_angle_publ_flag
C1S O1S H1S 109.5 . . ?
O1S C1S H1A 109.5 . . ?
O1S C1S H1B 109.5 . . ?
H1A C1S H1B 109.5 . . ?
O1S C1S H1C 109.5 . . ?
H1A C1S H1C 109.5 . . ?
H1B C1S H1C 109.5 . . ?
N13 Ag1 N33 171.38(13) . . ?
F1 As1 F5 88.0(2) . . ?
F1 As1 F6 92.64(17) . . ?
F5 As1 F6 89.1(2) . . ?
F1 As1 F3 92.0(2) . . ?
F5 As1 F3 178.9(2) . . ?
F6 As1 F3 89.8(2) . . ?
F1 As1 F4 88.70(19) . . ?
F5 As1 F4 93.2(2) . . ?
F6 As1 F4 177.39(19) . . ?
F3 As1 F4 87.9(2) . . ?
F1 As1 F2 178.8(2) . . ?
F5 As1 F2 90.85(19) . . ?
F6 As1 F2 87.61(14) . . ?
F3 As1 F2 89.18(17) . . ?
F4 As1 F2 91.10(16) . . ?
C12 N11 C19 107.3(3) . . ?
C12 N11 C28 126.5(3) . . ?
C19 N11 C28 125.7(3) . . ?
N13 C12 N11 111.6(3) . . ?
N13 C12 C20 125.6(3) . . ?
N11 C12 C20 122.8(3) . . ?
C12 N13 C14 106.0(3) . . ?
C12 N13 Ag1 131.3(3) . . ?
C14 N13 Ag1 122.3(2) . . ?
N13 C14 C19 109.5(3) . . ?
N13 C14 C15 129.5(3) . . ?
C19 C14 C15 121.0(4) . . ?
C16 C15 C14 116.6(4) . . ?
C16 C15 H15 121.7 . . ?
C14 C15 H15 121.7 . . ?
C15 C16 C17 121.9(4) . . ?
C15 C16 H16 119.0 . . ?
C17 C16 H16 119.0 . . ?
C18 C17 C16 121.4(4) . . ?
C18 C17 H17 119.3 . . ?
C16 C17 H17 119.3 . . ?
C17 C18 C19 116.7(4) . . ?
C17 C18 H18 121.6 . . ?
C19 C18 H18 121.6 . . ?
C14 C19 C18 122.4(3) . . ?
C14 C19 N11 105.6(3) . . ?
C18 C19 N11 132.0(3) . . ?
C12 C20 H20A 109.5 . . ?
C12 C20 H20B 109.5 . . ?
H20A C20 H20B 109.5 . . ?
C12 C20 H20C 109.5 . . ?
H20A C20 H20C 109.5 . . ?
H20B C20 H20C 109.5 . . ?
C26 C21 C22 118.7(3) . . ?
C26 C21 C27A 118.2(3) . . ?
C22 C21 C27A 123.2(3) . . ?
C23 C22 C21 120.9(3) . . ?
C23 C22 H22 119.5 . . ?
C21 C22 H22 119.5 . . ?
C24 C23 C22 119.2(3) . . ?
C24 C23 C28 121.1(3) . . ?
C22 C23 C28 119.6(3) . . ?
C25 C24 C23 119.8(3) . . ?
C25 C24 H24 120.1 . . ?
C23 C24 H24 120.1 . . ?
C26 C25 C24 120.5(4) . . ?
C26 C25 H25 119.7 . . ?
C24 C25 H25 119.7 . . ?
C25 C26 C21 120.9(3) . . ?
C25 C26 H26 119.6 . . ?
C21 C26 H26 119.6 . . ?
O27A C27A N27A 122.1(4) . . ?
O27A C27A C21 119.8(4) . . ?
N27A C27A C21 117.9(3) . . ?
C27A N27A H27A 120.0 . . ?
C27A N27A H27B 120.0 . . ?
H27A N27A H27B 120.0 . . ?
H27C N27B H27D 120.0 . . ?
N11 C28 C23 114.1(3) . . ?
N11 C28 H28A 108.7 . . ?
C23 C28 H28A 108.7 . . ?
N11 C28 H28B 108.7 . . ?
C23 C28 H28B 108.7 . . ?
H28A C28 H28B 107.6 . . ?
C32 N31 C39 107.4(3) . . ?
C32 N31 C48 127.2(3) . . ?
C39 N31 C48 125.3(3) . . ?
N33 C32 N31 111.8(3) . . ?
N33 C32 C40 124.0(3) . . ?
N31 C32 C40 124.2(3) . . ?
C32 N33 C34 106.3(3) . . ?
C32 N33 Ag1 126.8(2) . . ?
C34 N33 Ag1 125.5(2) . . ?
C35 C34 C39 121.1(3) . . ?
C35 C34 N33 130.6(3) . . ?
C39 C34 N33 108.3(3) . . ?
C36 C35 C34 117.5(3) . . ?
C36 C35 H35 121.2 . . ?
C34 C35 H35 121.2 . . ?
C35 C36 C37 121.5(4) . . ?
C35 C36 H36 119.2 . . ?
C37 C36 H36 119.2 . . ?
C38 C37 C36 121.0(4) . . ?
C38 C37 H37 119.5 . . ?
C36 C37 H37 119.5 . . ?
C39 C38 C37 117.1(3) . . ?
C39 C38 H38 121.5 . . ?
C37 C38 H38 121.5 . . ?
C38 C39 N31 132.0(3) . . ?
C38 C39 C34 121.8(3) . . ?
N31 C39 C34 106.1(3) . . ?
C32 C40 H40A 109.5 . . ?
C32 C40 H40B 109.5 . . ?
H40A C40 H40B 109.5 . . ?
C32 C40 H40C 109.5 . . ?
H40A C40 H40C 109.5 . . ?
H40B C40 H40C 109.5 . . ?
C46 C41 C42 118.7(4) . . ?
C46 C41 C47 122.9(4) . . ?
C42 C41 C47 118.3(4) . . ?
C43 C42 C41 121.2(4) . . ?
C43 C42 H42 119.4 . . ?
C41 C42 H42 119.4 . . ?
C42 C43 C44 119.0(4) . . ?
C42 C43 C48 120.7(3) . . ?
C44 C43 C48 120.3(4) . . ?
C45 C44 C43 120.0(4) . . ?
C45 C44 H44 120.0 . . ?
C43 C44 H44 120.0 . . ?
C46 C45 C44 120.8(4) . . ?
C46 C45 H45 119.6 . . ?
C44 C45 H45 119.6 . . ?
C45 C46 C41 120.2(4) . . ?
C45 C46 H46 119.9 . . ?
C41 C46 H46 119.9 . . ?
O47 C47 N47 122.5(4) . . ?
O47 C47 C41 121.0(4) . . ?
N47 C47 C41 116.5(5) . . ?
C47 N47 H47A 120.0 . . ?
C47 N47 H47B 120.0 . . ?
H47A N47 H47B 120.0 . . ?
N31 C48 C43 113.1(3) . . ?
N31 C48 H48A 109.0 . . ?
C43 C48 H48A 109.0 . . ?
N31 C48 H48B 109.0 . . ?
C43 C48 H48B 109.0 . . ?
H48A C48 H48B 107.8 . . ?

loop_
_geom_bond_atom_site_label_1
_geom_bond_atom_site_label_2
_geom_bond_distance
_geom_bond_site_symmetry_2
_geom_bond_publ_flag
O1S C1S 1.407(13) . ?
O1S H1S 0.8300 . ?
C1S H1A 0.9700 . ?
C1S H1B 0.9700 . ?
C1S H1C 0.9700 . ?
Ag1 N13 2.102(3) . ?
Ag1 N33 2.103(3) . ?
As1 F1 1.675(3) . ?
As1 F5 1.685(3) . ?
As1 F6 1.690(3) . ?
As1 F3 1.690(3) . ?
As1 F4 1.692(3) . ?
As1 F2 1.711(3) . ?
N11 C12 1.351(4) . ?
N11 C19 1.386(4) . ?
N11 C28 1.465(4) . ?
C12 N13 1.325(5) . ?
C12 C20 1.481(5) . ?
N13 C14 1.378(5) . ?
C14 C19 1.379(5) . ?
C14 C15 1.393(5) . ?
C15 C16 1.379(7) . ?
C15 H15 0.9400 . ?
C16 C17 1.395(7) . ?
C16 H16 0.9400 . ?
C17 C18 1.368(6) . ?
C17 H17 0.9400 . ?
C18 C19 1.385(5) . ?
C18 H18 0.9400 . ?
C20 H20A 0.9700 . ?
C20 H20B 0.9700 . ?
C20 H20C 0.9700 . ?
C21 C26 1.374(5) . ?
C21 C22 1.391(5) . ?
C21 C27A 1.503(5) . ?
C22 C23 1.384(4) . ?
C22 H22 0.9400 . ?
C23 C24 1.384(5) . ?
C23 C28 1.511(5) . ?
C24 C25 1.378(5) . ?
C24 H24 0.9400 . ?
C25 C26 1.369(5) . ?
C25 H25 0.9400 . ?
C26 H26 0.9400 . ?
C27A O27A 1.212(5) . ?
C27A N27A 1.346(5) . ?
N27A H27A 0.8700 . ?
N27A H27B 0.8700 . ?
N27B H27C 0.8700 . ?
N27B H27D 0.8700 . ?
C28 H28A 0.9800 . ?
C28 H28B 0.9800 . ?
N31 C32 1.347(4) . ?
N31 C39 1.389(4) . ?
N31 C48 1.463(4) . ?
C32 N33 1.327(5) . ?
C32 C40 1.472(5) . ?
N33 C34 1.395(5) . ?
C34 C35 1.382(5) . ?
C34 C39 1.389(5) . ?
C35 C36 1.375(6) . ?
C35 H35 0.9400 . ?
C36 C37 1.400(6) . ?
C36 H36 0.9400 . ?
C37 C38 1.384(5) . ?
C37 H37 0.9400 . ?
C38 C39 1.383(5) . ?
C38 H38 0.9400 . ?
C40 H40A 0.9700 . ?
C40 H40B 0.9700 . ?
C40 H40C 0.9700 . ?
C41 C46 1.385(6) . ?
C41 C42 1.388(5) . ?
C41 C47 1.496(6) . ?
C42 C43 1.381(5) . ?
C42 H42 0.9400 . ?
C43 C44 1.382(6) . ?
C43 C48 1.499(5) . ?
C44 C45 1.375(6) . ?
C44 H44 0.9400 . ?
C45 C46 1.370(7) . ?
C45 H45 0.9400 . ?
C46 H46 0.9400 . ?
C47 O47 1.211(6) . ?
C47 N47 1.332(6) . ?
N47 H47A 0.8700 . ?
N47 H47B 0.8700 . ?
C48 H48A 0.9800 . ?
C48 H48B 0.9800 . ?

loop_
_geom_hbond_atom_site_label_D
_geom_hbond_atom_site_label_H
_geom_hbond_atom_site_label_A
_geom_hbond_distance_DH
_geom_hbond_distance_HA
_geom_hbond_distance_DA
_geom_hbond_angle_DHA
_geom_hbond_site_symmetry_A
N27A H27A O27A 0.87 2.07 2.930(6) 172.0 2_667
N27B H27C O27B 0.87 2.05 2.88(2) 159.2 2_667
N47 H47A F1 0.87 2.15 2.898(5) 143.6 2_655
N47 H47B F3 0.87 2.36 3.181(6) 157.9 1_554
O1S H1S O47 0.83 2.22 3.021(9) 162.3 .

loop_
_geom_torsion_atom_site_label_1
_geom_torsion_atom_site_label_2
_geom_torsion_atom_site_label_3
_geom_torsion_atom_site_label_4
_geom_torsion
_geom_torsion_site_symmetry_1
_geom_torsion_site_symmetry_2
_geom_torsion_site_symmetry_3
_geom_torsion_site_symmetry_4
_geom_torsion_publ_flag
C19 N11 C12 N13 0.5(4) . . . . ?
C28 N11 C12 N13 -172.1(3) . . . . ?
C19 N11 C12 C20 -177.6(4) . . . . ?
C28 N11 C12 C20 9.8(6) . . . . ?
N11 C12 N13 C14 -0.2(4) . . . . ?
C20 C12 N13 C14 177.8(4) . . . . ?
N11 C12 N13 Ag1 172.4(2) . . . . ?
C20 C12 N13 Ag1 -9.6(6) . . . . ?
C12 N13 C14 C19 -0.2(4) . . . . ?
Ag1 N13 C14 C19 -173.6(2) . . . . ?
C12 N13 C14 C15 178.7(4) . . . . ?
Ag1 N13 C14 C15 5.3(5) . . . . ?
N13 C14 C15 C16 179.6(4) . . . . ?
C19 C14 C15 C16 -1.6(6) . . . . ?
C14 C15 C16 C17 1.6(7) . . . . ?
C15 C16 C17 C18 -1.2(8) . . . . ?
C16 C17 C18 C19 0.7(7) . . . . ?
N13 C14 C19 C18 -179.7(3) . . . . ?
C15 C14 C19 C18 1.3(6) . . . . ?
N13 C14 C19 N11 0.5(4) . . . . ?
C15 C14 C19 N11 -178.5(3) . . . . ?
C17 C18 C19 C14 -0.8(6) . . . . ?
C17 C18 C19 N11 179.0(4) . . . . ?
C12 N11 C19 C14 -0.6(4) . . . . ?
C28 N11 C19 C14 172.1(3) . . . . ?
C12 N11 C19 C18 179.7(4) . . . . ?
C28 N11 C19 C18 -7.7(6) . . . . ?
C26 C21 C22 C23 0.2(5) . . . . ?
C27A C21 C22 C23 178.9(3) . . . . ?
C21 C22 C23 C24 0.8(5) . . . . ?
C21 C22 C23 C28 177.2(3) . . . . ?
C22 C23 C24 C25 -1.2(5) . . . . ?
C28 C23 C24 C25 -177.5(3) . . . . ?
C23 C24 C25 C26 0.6(6) . . . . ?
C24 C25 C26 C21 0.4(6) . . . . ?
C22 C21 C26 C25 -0.8(5) . . . . ?
C27A C21 C26 C25 -179.6(3) . . . . ?
C26 C21 C27A O27A -1.0(5) . . . . ?
C22 C21 C27A O27A -179.7(4) . . . . ?
C26 C21 C27A N27A 176.0(4) . . . . ?
C22 C21 C27A N27A -2.7(5) . . . . ?
C12 N11 C28 C23 -76.2(4) . . . . ?
C19 N11 C28 C23 112.5(4) . . . . ?
C24 C23 C28 N11 -50.6(4) . . . . ?
C22 C23 C28 N11 133.1(3) . . . . ?
C39 N31 C32 N33 0.6(4) . . . . ?
C48 N31 C32 N33 -175.7(3) . . . . ?
C39 N31 C32 C40 179.9(3) . . . . ?
C48 N31 C32 C40 3.6(6) . . . . ?
N31 C32 N33 C34 -0.4(4) . . . . ?
C40 C32 N33 C34 -179.8(3) . . . . ?
N31 C32 N33 Ag1 166.5(2) . . . . ?
C40 C32 N33 Ag1 -12.8(5) . . . . ?
C32 N33 C34 C35 179.8(4) . . . . ?
Ag1 N33 C34 C35 12.6(5) . . . . ?
C32 N33 C34 C39 0.1(4) . . . . ?
Ag1 N33 C34 C39 -167.1(2) . . . . ?
C39 C34 C35 C36 0.0(5) . . . . ?
N33 C34 C35 C36 -179.6(4) . . . . ?
C34 C35 C36 C37 -0.6(6) . . . . ?
C35 C36 C37 C38 0.5(6) . . . . ?
C36 C37 C38 C39 0.1(6) . . . . ?
C37 C38 C39 N31 179.4(4) . . . . ?
C37 C38 C39 C34 -0.7(5) . . . . ?
C32 N31 C39 C38 179.4(4) . . . . ?
C48 N31 C39 C38 -4.2(6) . . . . ?
C32 N31 C39 C34 -0.5(4) . . . . ?
C48 N31 C39 C34 175.9(3) . . . . ?
C35 C34 C39 C38 0.6(5) . . . . ?
N33 C34 C39 C38 -179.7(3) . . . . ?
C35 C34 C39 N31 -179.5(3) . . . . ?
N33 C34 C39 N31 0.3(4) . . . . ?
C46 C41 C42 C43 -0.2(6) . . . . ?
C47 C41 C42 C43 -179.3(3) . . . . ?
C41 C42 C43 C44 -0.3(6) . . . . ?
C41 C42 C43 C48 -179.1(3) . . . . ?
C42 C43 C44 C45 0.4(6) . . . . ?
C48 C43 C44 C45 179.1(4) . . . . ?
C43 C44 C45 C46 0.0(8) . . . . ?
C44 C45 C46 C41 -0.5(8) . . . . ?
C42 C41 C46 C45 0.5(7) . . . . ?
C47 C41 C46 C45 179.7(4) . . . . ?
C46 C41 C47 O47 -163.0(5) . . . . ?
C42 C41 C47 O47 16.1(6) . . . . ?
C46 C41 C47 N47 17.6(6) . . . . ?
C42 C41 C47 N47 -163.3(4) . . . . ?
C32 N31 C48 C43 -114.2(4) . . . . ?
C39 N31 C48 C43 70.1(5) . . . . ?
C42 C43 C48 N31 -121.2(4) . . . . ?
C44 C43 C48 N31 60.1(5) . . . . ?
